data_4318368
loop_
_publ_author_name
'Koji Abe'
'Kanako Matsufuji'
'Masaaki Ohba'
'Hisashi \=Okawa'

_publ_contact_author_address
;
Dept. of Chem., Fac. of Sci., Kyushu Univ., Hakozaki 6-10-1, Higashi-ku,
Fukuoka 812-8581, JAPAN
;
_publ_contact_author_email ' okawascc@mbox.nc.kyushu-u.ac.jp '
_publ_contact_author_fax ' +81-92-642-2598 '
_publ_contact_author_name ' Hisashi Okawa'
_publ_contact_author_phone ' +81-92-642-2596 '
_publ_section_title
;
 Site Specificity of Metal Ions in Heterodinuclear Complexes Derived from
 an "End-Off" Compartmental Ligand
;
_journal_name_full 'Inorganic Chemistry'
_journal_page_first 4461
_journal_page_last 4467
_journal_paper_doi 10.1021/ic020002f
_journal_volume 41
_journal_year 2002
_chemical_formula_sum 'C30 H40 Cl Cu N5 O10 Zn'
_chemical_formula_weight 795.05
_space_group_IT_number 2
_symmetry_cell_setting triclinic
_symmetry_Int_Tables_number 2
_symmetry_space_group_name_Hall '-P 1'
_symmetry_space_group_name_H-M 'P -1'
_cell_angle_alpha 111.22(2)
_cell_angle_beta 94.02(2)
_cell_angle_gamma 76.42(1)
_cell_formula_units_Z 2
_cell_length_a 12.269(2)
_cell_length_b 14.785(3)
_cell_length_c 11.411(3)
_cell_measurement_reflns_used 25
_cell_measurement_temperature 296.2
_cell_measurement_theta_max 15.0
_cell_measurement_theta_min 14.9
_cell_volume 1875.4(7)
_computing_cell_refinement 'MSC/AFC Diffractometer Control'
_computing_data_collection 'MSC/AFC Diffractometer Control'
_computing_data_reduction 'teXsan Ver. 1.11'
_computing_publication_material 'teXsan Ver. 1.11'
_computing_structure_refinement 'teXsan Ver. 1.10'
_computing_structure_solution DirectMethod
_diffrn_measured_fraction_theta_full 0.9943
_diffrn_measured_fraction_theta_max 0.9943
_diffrn_measurement_device_type 'Rigaku AFC7R'
_diffrn_measurement_method \w-2\q
_diffrn_radiation_type 'Mo K\a'
_diffrn_radiation_wavelength 0.7107
_diffrn_reflns_av_R_equivalents 0.024
_diffrn_reflns_limit_h_max 0
_diffrn_reflns_limit_h_min -15
_diffrn_reflns_limit_k_max 18
_diffrn_reflns_limit_k_min -19
_diffrn_reflns_limit_l_max 14
_diffrn_reflns_limit_l_min -14
_diffrn_reflns_number 9015
_diffrn_reflns_theta_full 27.58
_diffrn_reflns_theta_max 27.58
_diffrn_standards_decay_% 18.71
_diffrn_standards_interval_count 150
_diffrn_standards_number 3
_exptl_absorpt_coefficient_mu 1.334
_exptl_absorpt_correction_T_max 0.766
_exptl_absorpt_correction_T_min 0.689
_exptl_absorpt_correction_type psi-scan
_exptl_absorpt_process_details '(North, Phillips & Mathews, 1968)'
_exptl_crystal_colour green
_exptl_crystal_density_diffrn 1.408
_exptl_crystal_density_method 'not measured'
_exptl_crystal_description prismatic
_exptl_crystal_size_max 0.250
_exptl_crystal_size_mid 0.200
_exptl_crystal_size_min 0.200
_refine_diff_density_max 0.70
_refine_diff_density_min -0.59
_refine_ls_extinction_method none
_refine_ls_goodness_of_fit_ref 1.224
_refine_ls_hydrogen_treatment noref
_refine_ls_number_parameters 514
_refine_ls_number_reflns 5331
_refine_ls_R_factor_gt 0.0533
_refine_ls_shift/su_max 0.9091
_refine_ls_structure_factor_coef F
_refine_ls_weighting_details 'w = 1/[\s^2^(Fo) + 0.00302|Fo|^2^]'
_refine_ls_weighting_scheme calc
_refine_ls_wR_factor_ref 0.0794
_reflns_number_gt 5331
_reflns_number_total 8611
_reflns_threshold_expression F^2^>3.0\s(F^2^)
_cod_data_source_file ic020002f_5.cif
_cod_data_source_block '[CuZn(L)(AcO)2]ClO4'
_cod_original_cell_volume 1875.5(7)
_cod_original_sg_symbol_H-M 'P -1 '
_cod_original_formula_sum 'C30 H40 Cl Cu N5 O10 Zn '
_cod_database_code 4318368

loop_
_symmetry_equiv_pos_as_xyz
x,y,z
-x,-y,-z

loop_
_atom_site_label
_atom_site_type_symbol
_atom_site_fract_x
_atom_site_fract_y
_atom_site_fract_z
_atom_site_U_iso_or_equiv
_atom_site_adp_type
_atom_site_occupancy
_atom_site_calc_flag
_atom_site_refinement_flags
_atom_site_disorder_assembly
_atom_site_disorder_group
Zn(1) Zn 0.19462(4) 0.69289(3) 0.14183(5) 0.0565(1) Uani 1.00 d . . .
Cu(1) Cu -0.05298(4) 0.81658(4) 0.08520(5) 0.0595(2) Uani 1.00 d . . .
Cl(1) Cl 0.4482(1) 0.8353(1) -0.2840(1) 0.0873(5) Uani 1.00 d . . .
O(1) O 0.0609(2) 0.8223(2) 0.2130(3) 0.0589(8) Uani 1.00 d . . .
O(2) O 0.0609(3) 0.7734(3) -0.0783(3) 0.080(1) Uani 1.00 d . . .
O(3) O 0.1995(3) 0.6580(2) -0.0448(3) 0.0710(9) Uani 1.00 d . . .
O(4) O -0.0824(3) 0.6945(2) 0.0900(3) 0.0722(10) Uani 1.00 d . . .
O(5) O 0.0749(3) 0.6192(2) 0.1596(3) 0.073(1) Uani 1.00 d . . .
O(6) O 0.436(2) 0.7334(8) -0.345(1) 0.127(4) Uani 0.65 d P . .
O(6') O 0.372(3) 0.794(2) -0.262(4) 0.18(1) Uani 0.35 d P . .
O(7) O 0.385(1) 0.9058(8) -0.323(2) 0.134(5) Uani 0.65 d P . .
O(7') O 0.329(2) 0.869(4) -0.297(2) 0.20(1) Uani 0.35 d P . .
O(8) O 0.489(1) 0.884(1) -0.169(1) 0.179(6) Uani 0.65 d P . .
O(8') O 0.434(3) 0.852(2) -0.156(2) 0.161(10) Uani 0.35 d P . .
O(9) O 0.491(3) 0.855(2) -0.382(1) 0.182(10) Uani 0.45 d P . .
O(9') O 0.524(4) 0.761(3) -0.348(3) 0.18(1) Uani 0.25 d P . .
O(9") O 0.558(1) 0.829(2) -0.312(3) 0.169(10) Uani 0.30 d P . .
O(10) O 0.339(1) 0.379(2) 0.601(3) 0.117(8) Uani 0.25 d P . .
O(10') O 0.379(3) 0.414(2) 0.559(3) 0.17(1) Uani 0.25 d P . .
O(11) O 0.059(3) 0.470(3) 0.453(3) 0.14(1) Uani 0.25 d P . .
O(11') O 0.030(4) 0.441(5) 0.490(4) 0.20(2) Uani 0.25 d P . .
N(1) N -0.0765(3) 0.9596(3) 0.1188(4) 0.065(1) Uani 1.00 d . . .
N(2) N -0.1884(3) 0.8254(3) -0.0291(4) 0.071(1) Uani 1.00 d . . .
N(3) N 0.2473(3) 0.7172(3) 0.3387(4) 0.062(1) Uani 1.00 d . . .
N(4) N 0.3114(3) 0.5552(3) 0.1296(4) 0.066(1) Uani 1.00 d . . .
N(5) N 0.3190(3) 0.7845(2) 0.1681(4) 0.0587(10) Uani 1.00 d . . .
C(1) C 0.1902(7) 1.1527(5) 0.5841(6) 0.110(2) Uani 1.00 d . . .
C(2) C 0.1473(4) 1.0678(4) 0.4855(5) 0.074(1) Uani 1.00 d . . .
C(3) C 0.0854(4) 1.0787(3) 0.3875(5) 0.069(1) Uani 1.00 d . . .
C(4) C 0.0491(3) 0.9996(3) 0.2932(4) 0.058(1) Uani 1.00 d . . .
C(5) C 0.0820(3) 0.9035(3) 0.3016(4) 0.053(1) Uani 1.00 d . . .
C(6) C 0.1397(3) 0.8921(3) 0.4085(4) 0.059(1) Uani 1.00 d . . .
C(7) C 0.1714(4) 0.9737(4) 0.4980(4) 0.070(1) Uani 1.00 d . . .
C(8) C -0.0286(4) 1.0215(3) 0.2019(5) 0.063(1) Uani 1.00 d . . .
C(9) C -0.1621(4) 0.9967(4) 0.0388(6) 0.079(2) Uani 1.00 d . . .
C(10) C -0.1817(4) 0.9075(5) -0.0700(5) 0.083(2) Uani 1.00 d . . .
C(11) C -0.2924(4) 0.8485(5) 0.0441(6) 0.091(2) Uani 1.00 d . . .
C(12) C -0.1874(5) 0.7334(5) -0.1391(6) 0.096(2) Uani 1.00 d . . .
C(13) C 0.1606(4) 0.7936(4) 0.4255(5) 0.068(1) Uani 1.00 d . . .
C(14) C 0.2617(5) 0.6192(4) 0.3513(5) 0.079(2) Uani 1.00 d . . .
C(15) C 0.3259(4) 0.5387(4) 0.2377(6) 0.074(2) Uani 1.00 d . . .
C(16) C 0.3940(5) 0.4503(5) 0.2442(7) 0.100(2) Uani 1.00 d . . .
C(17) C 0.4473(6) 0.3796(5) 0.1367(8) 0.110(2) Uani 1.00 d . . .
C(18) C 0.4306(5) 0.3976(4) 0.0248(7) 0.097(2) Uani 1.00 d . . .
C(19) C 0.3636(4) 0.4852(3) 0.0235(5) 0.074(1) Uani 1.00 d . . .
C(20) C 0.3555(4) 0.7471(4) 0.3592(5) 0.070(1) Uani 1.00 d . . .
C(21) C 0.3720(3) 0.8036(3) 0.2782(4) 0.059(1) Uani 1.00 d . . .
C(22) C 0.4435(4) 0.8686(4) 0.3140(5) 0.080(2) Uani 1.00 d . . .
C(23) C 0.4625(5) 0.9124(4) 0.2341(6) 0.088(2) Uani 1.00 d . . .
C(24) C 0.4099(4) 0.8922(4) 0.1204(6) 0.080(2) Uani 1.00 d . . .
C(25) C 0.3386(3) 0.8278(3) 0.0898(5) 0.063(1) Uani 1.00 d . . .
C(26) C 0.1451(4) 0.7030(3) -0.1121(4) 0.064(1) Uani 1.00 d . . .
C(27) C 0.1881(6) 0.6701(5) -0.2443(6) 0.102(2) Uani 1.00 d . . .
C(28) C -0.0269(4) 0.6304(3) 0.1338(4) 0.061(1) Uani 1.00 d . . .
C(29) C -0.0899(5) 0.5622(5) 0.1548(6) 0.091(2) Uani 1.00 d . . .
C(30) C 0.280(2) 0.374(2) 0.504(2) 0.174(10) Uani 0.50 d P . .
C(31) C 0.154(2) 0.447(2) 0.542(2) 0.178(9) Uani 0.50 d P . .
H(1) H 0.2376 1.1765 0.5429 0.1309 Uiso 1.00 calc . . .
H(2) H 0.1293 1.2058 0.6233 0.1309 Uiso 1.00 calc . . .
H(3) H 0.2330 1.1303 0.6443 0.1309 Uiso 1.00 calc . . .
H(4) H 0.0651 1.1429 0.3814 0.0831 Uiso 1.00 calc . . .
H(5) H 0.2103 0.9662 0.5698 0.0841 Uiso 1.00 calc . . .
H(6) H -0.0461 1.0883 0.2036 0.0753 Uiso 1.00 calc . . .
H(7) H -0.1360 1.0401 0.0093 0.0948 Uiso 1.00 calc . . .
H(8) H -0.2298 1.0309 0.0858 0.0948 Uiso 1.00 calc . . .
H(9) H -0.2504 0.9266 -0.1084 0.0984 Uiso 1.00 calc . . .
H(10) H -0.1219 0.8860 -0.1292 0.0984 Uiso 1.00 calc . . .
H(11) H -0.2961 0.9085 0.1144 0.1096 Uiso 1.00 calc . . .
H(12) H -0.3556 0.8573 -0.0079 0.1096 Uiso 1.00 calc . . .
H(13) H -0.2936 0.7958 0.0717 0.1096 Uiso 1.00 calc . . .
H(14) H -0.2507 0.7427 -0.1891 0.1149 Uiso 1.00 calc . . .
H(15) H -0.1207 0.7160 -0.1877 0.1149 Uiso 1.00 calc . . .
H(16) H -0.1889 0.6801 -0.1106 0.1149 Uiso 1.00 calc . . .
H(17) H 0.1842 0.8019 0.5092 0.0812 Uiso 1.00 calc . . .
H(18) H 0.0929 0.7707 0.4116 0.0812 Uiso 1.00 calc . . .
H(19) H 0.3020 0.6194 0.4253 0.0955 Uiso 1.00 calc . . .
H(20) H 0.1900 0.6066 0.3563 0.0955 Uiso 1.00 calc . . .
H(21) H 0.4029 0.4391 0.3214 0.1192 Uiso 1.00 calc . . .
H(22) H 0.4953 0.3201 0.1391 0.1332 Uiso 1.00 calc . . .
H(23) H 0.4660 0.3486 -0.0501 0.1163 Uiso 1.00 calc . . .
H(24) H 0.3533 0.4972 -0.0532 0.0901 Uiso 1.00 calc . . .
H(25) H 0.4141 0.6889 0.3410 0.0834 Uiso 1.00 calc . . .
H(26) H 0.3587 0.7882 0.4448 0.0834 Uiso 1.00 calc . . .
H(27) H 0.4797 0.8814 0.3931 0.0964 Uiso 1.00 calc . . .
H(28) H 0.5110 0.9575 0.2564 0.1052 Uiso 1.00 calc . . .
H(29) H 0.4219 0.9227 0.0634 0.0955 Uiso 1.00 calc . . .
H(30) H 0.3023 0.8141 0.0109 0.0751 Uiso 1.00 calc . . .
H(31) H 0.2083 0.7235 -0.2576 0.1221 Uiso 1.00 calc . . .
H(32) H 0.1309 0.6485 -0.3015 0.1221 Uiso 1.00 calc . . .
H(33) H 0.2515 0.6160 -0.2578 0.1221 Uiso 1.00 calc . . .
H(34) H -0.1500 0.6002 0.2125 0.1083 Uiso 1.00 calc . . .
H(35) H -0.1181 0.5251 0.0773 0.1083 Uiso 1.00 calc . . .
H(36) H -0.0406 0.5176 0.1884 0.1083 Uiso 1.00 calc . . .

loop_
_atom_site_aniso_label
_atom_site_aniso_U_11
_atom_site_aniso_U_22
_atom_site_aniso_U_33
_atom_site_aniso_U_12
_atom_site_aniso_U_13
_atom_site_aniso_U_23
Zn(1) 0.0482(3) 0.0497(3) 0.0741(3) -0.0079(2) -0.0055(2) 0.0277(2)
Cu(1) 0.0457(3) 0.0617(3) 0.0709(4) -0.0072(2) -0.0054(2) 0.0274(3)
Cl(1) 0.100(1) 0.0815(9) 0.0786(9) -0.0102(8) -0.0127(7) 0.0354(7)
O(1) 0.052(1) 0.051(1) 0.071(2) -0.008(1) -0.007(1) 0.022(1)
O(2) 0.061(2) 0.091(2) 0.082(2) 0.011(2) 0.014(2) 0.042(2)
O(3) 0.069(2) 0.058(2) 0.077(2) -0.001(1) -0.001(2) 0.022(2)
O(4) 0.065(2) 0.070(2) 0.085(2) -0.025(2) -0.017(2) 0.029(2)
O(5) 0.058(2) 0.062(2) 0.108(3) -0.017(1) -0.008(2) 0.039(2)
O(6) 0.17(1) 0.086(6) 0.131(8) -0.033(7) -0.012(7) 0.046(5)
O(6') 0.13(2) 0.13(2) 0.31(4) -0.06(2) -0.04(2) 0.09(3)
O(7) 0.16(1) 0.100(6) 0.16(1) -0.037(8) -0.09(1) 0.072(7)
O(7') 0.11(2) 0.27(4) 0.11(1) 0.03(2) -0.03(1) -0.01(2)
O(8) 0.20(1) 0.28(2) 0.088(8) -0.11(1) -0.065(8) 0.090(9)
O(8') 0.21(3) 0.16(2) 0.070(10) 0.06(2) 0.03(2) 0.05(1)
O(9) 0.24(2) 0.26(3) 0.102(9) -0.19(2) -0.03(1) 0.06(1)
O(9') 0.19(3) 0.13(3) 0.17(2) 0.06(3) 0.10(3) 0.02(2)
O(9") 0.058(9) 0.11(2) 0.26(3) -0.016(10) 0.03(1) -0.03(2)
O(10) 0.056(9) 0.13(2) 0.15(2) -0.004(10) 0.01(1) 0.04(2)
O(10') 0.26(4) 0.12(2) 0.15(2) -0.07(2) -0.09(2) 0.07(2)
O(11) 0.13(2) 0.20(3) 0.09(2) -0.06(2) -0.02(2) 0.05(2)
O(11') 0.15(4) 0.36(7) 0.07(2) -0.06(4) -0.01(2) 0.06(3)
N(1) 0.051(2) 0.067(2) 0.079(2) 0.004(2) 0.006(2) 0.037(2)
N(2) 0.053(2) 0.088(3) 0.068(2) -0.007(2) -0.006(2) 0.029(2)
N(3) 0.060(2) 0.065(2) 0.072(2) -0.016(2) -0.010(2) 0.037(2)
N(4) 0.056(2) 0.053(2) 0.091(3) -0.006(2) -0.006(2) 0.033(2)
N(5) 0.048(2) 0.053(2) 0.076(2) -0.005(1) -0.001(2) 0.030(2)
C(1) 0.145(6) 0.088(4) 0.088(4) -0.050(4) -0.013(4) 0.007(3)
C(2) 0.077(3) 0.065(3) 0.071(3) -0.019(2) 0.013(2) 0.008(2)
C(3) 0.078(3) 0.051(2) 0.072(3) -0.013(2) 0.018(2) 0.014(2)
C(4) 0.056(2) 0.053(2) 0.067(2) -0.006(2) 0.012(2) 0.023(2)
C(5) 0.046(2) 0.052(2) 0.060(2) -0.008(2) 0.007(2) 0.017(2)
C(6) 0.053(2) 0.066(2) 0.060(2) -0.011(2) 0.004(2) 0.023(2)
C(7) 0.065(3) 0.079(3) 0.058(3) -0.018(2) 0.003(2) 0.014(2)
C(8) 0.060(2) 0.051(2) 0.077(3) -0.003(2) 0.011(2) 0.027(2)
C(9) 0.058(3) 0.086(3) 0.097(4) 0.004(2) -0.003(2) 0.050(3)
C(10) 0.063(3) 0.105(4) 0.078(3) 0.001(3) -0.005(2) 0.043(3)
C(11) 0.052(3) 0.127(5) 0.100(4) -0.011(3) -0.004(2) 0.054(4)
C(12) 0.082(4) 0.108(4) 0.081(4) -0.020(3) -0.020(3) 0.020(3)
C(13) 0.064(3) 0.078(3) 0.070(3) -0.012(2) 0.000(2) 0.038(2)
C(14) 0.081(3) 0.078(3) 0.097(4) -0.014(3) -0.010(3) 0.056(3)
C(15) 0.060(2) 0.061(3) 0.110(4) -0.007(2) -0.002(2) 0.045(3)
C(16) 0.096(4) 0.084(4) 0.140(5) -0.001(3) -0.003(4) 0.075(4)
C(17) 0.097(4) 0.070(4) 0.164(7) 0.015(3) 0.011(4) 0.060(4)
C(18) 0.075(3) 0.064(3) 0.142(6) 0.005(3) 0.018(3) 0.033(3)
C(19) 0.055(2) 0.061(3) 0.108(4) -0.006(2) 0.002(2) 0.035(3)
C(20) 0.059(2) 0.080(3) 0.077(3) -0.016(2) -0.016(2) 0.038(2)
C(21) 0.046(2) 0.057(2) 0.072(3) -0.006(2) -0.002(2) 0.023(2)
C(22) 0.064(3) 0.082(3) 0.093(4) -0.029(3) -0.006(3) 0.023(3)
C(23) 0.067(3) 0.085(4) 0.121(5) -0.033(3) -0.004(3) 0.038(3)
C(24) 0.062(3) 0.071(3) 0.121(5) -0.006(2) 0.018(3) 0.052(3)
C(25) 0.052(2) 0.059(2) 0.080(3) -0.004(2) 0.000(2) 0.034(2)
C(26) 0.058(2) 0.058(2) 0.071(3) -0.014(2) 0.002(2) 0.017(2)
C(27) 0.109(5) 0.103(4) 0.075(4) 0.008(4) 0.014(3) 0.025(3)
C(28) 0.066(3) 0.054(2) 0.062(2) -0.020(2) 0.002(2) 0.016(2)
C(29) 0.082(3) 0.091(4) 0.115(4) -0.043(3) -0.004(3) 0.042(3)
C(30) 0.19(2) 0.17(2) 0.14(2) -0.03(2) 0.06(2) 0.02(2)
C(31) 0.15(2) 0.17(2) 0.15(2) -0.02(1) 0.00(1) -0.01(1)

loop_
_atom_type_symbol
_atom_type_description
_atom_type_scat_dispersion_real
_atom_type_scat_dispersion_imag
_atom_type_scat_source
C C 0.003 0.002
;International Tables for Crystallography
(1992, Vol. C, Tables 4.2.6.8 and 6.1.1.1)
;
H H 0.000 0.000
;International Tables for Crystallography
(1992, Vol. C, Table 6.1.1.2)
;
N N 0.006 0.003
;International Tables for Crystallography
(1992, Vol. C, Tables 4.2.6.8 and 6.1.1.1)
;
O O 0.011 0.006
;International Tables for Crystallography
(1992, Vol. C, Tables 4.2.6.8 and 6.1.1.1)
;
Cl Cl 0.148 0.159
;International Tables for Crystallography
(1992, Vol. C, Tables 4.2.6.8 and 6.1.1.1)
;
Zn Zn 0.284 1.430
;International Tables for Crystallography
(1992, Vol. C, Tables 4.2.6.8 and 6.1.1.1)
;
Cu Cu 0.320 1.265
;International Tables for Crystallography
(1992, Vol. C, Tables 4.2.6.8 and 6.1.1.1)
;

loop_
_geom_angle_atom_site_label_1
_geom_angle_atom_site_label_2
_geom_angle_atom_site_label_3
_geom_angle
_geom_angle_site_symmetry_1
_geom_angle_site_symmetry_2
_geom_angle_site_symmetry_3
_geom_angle_publ_flag
O(1) Zn(1) O(3) 106.4(1) . . . yes
O(1) Zn(1) O(5) 83.1(1) . . . yes
O(1) Zn(1) N(3) 88.0(1) . . . yes
O(1) Zn(1) N(4) 159.3(1) . . . yes
O(1) Zn(1) N(5) 92.0(1) . . . yes
O(3) Zn(1) O(5) 101.3(1) . . . yes
O(3) Zn(1) N(3) 161.9(1) . . . yes
O(3) Zn(1) N(4) 92.0(1) . . . yes
O(3) Zn(1) N(5) 91.1(1) . . . yes
O(5) Zn(1) N(3) 91.2(1) . . . yes
O(5) Zn(1) N(4) 83.9(1) . . . yes
O(5) Zn(1) N(5) 167.5(1) . . . yes
N(3) Zn(1) N(4) 76.1(1) . . . yes
N(3) Zn(1) N(5) 77.2(1) . . . yes
N(4) Zn(1) N(5) 97.4(1) . . . yes
O(1) Cu(1) O(2) 97.6(1) . . . yes
O(1) Cu(1) O(4) 93.0(1) . . . yes
O(1) Cu(1) N(1) 91.7(1) . . . yes
O(1) Cu(1) N(2) 171.7(1) . . . yes
O(2) Cu(1) O(4) 106.9(1) . . . yes
O(2) Cu(1) N(1) 93.8(1) . . . yes
O(2) Cu(1) N(2) 89.8(1) . . . yes
O(4) Cu(1) N(1) 158.0(2) . . . yes
O(4) Cu(1) N(2) 88.5(2) . . . yes
N(1) Cu(1) N(2) 84.0(2) . . . yes
O(6) Cl(1) O(6') 51(1) . . . yes
O(6) Cl(1) O(7) 118.6(6) . . . yes
O(6) Cl(1) O(7') 89(1) . . . yes
O(6) Cl(1) O(8) 132.3(8) . . . yes
O(6) Cl(1) O(8') 102(1) . . . yes
O(6) Cl(1) O(9) 102.8(9) . . . yes
O(6) Cl(1) O(9') 53(2) . . . yes
O(6) Cl(1) O(9") 102(1) . . . yes
O(6') Cl(1) O(7) 101(1) . . . yes
O(6') Cl(1) O(7') 55(1) . . . yes
O(6') Cl(1) O(8) 106(1) . . . yes
O(6') Cl(1) O(8') 66(1) . . . yes
O(6') Cl(1) O(9) 140(1) . . . yes
O(6') Cl(1) O(9') 103(2) . . . yes
O(6') Cl(1) O(9") 149(1) . . . yes
O(7) Cl(1) O(7') 45(1) . . . yes
O(7) Cl(1) O(8) 106.4(9) . . . yes
O(7) Cl(1) O(8') 114(1) . . . yes
O(7) Cl(1) O(9) 61(1) . . . yes
O(7) Cl(1) O(9') 126(1) . . . yes
O(7) Cl(1) O(9") 106(1) . . . yes
O(7') Cl(1) O(8) 113(1) . . . yes
O(7') Cl(1) O(8') 91(1) . . . yes
O(7') Cl(1) O(9) 100(1) . . . yes
O(7') Cl(1) O(9') 134(2) . . . yes
O(7') Cl(1) O(9") 150(2) . . . yes
O(8) Cl(1) O(8') 40(1) . . . yes
O(8) Cl(1) O(9) 112.1(9) . . . yes
O(8) Cl(1) O(9') 110(2) . . . yes
O(8) Cl(1) O(9") 77(1) . . . yes
O(8') Cl(1) O(9) 152(1) . . . yes
O(8') Cl(1) O(9') 118(1) . . . yes
O(8') Cl(1) O(9") 111(2) . . . yes
O(9) Cl(1) O(9') 69(2) . . . yes
O(9) Cl(1) O(9") 50(1) . . . yes
O(9') Cl(1) O(9") 49(2) . . . yes
Zn(1) O(1) Cu(1) 108.2(1) . . . yes
Zn(1) O(1) C(5) 119.4(2) . . . yes
Cu(1) O(1) C(5) 126.9(2) . . . yes
Cu(1) O(2) C(26) 128.1(3) . . . yes
Zn(1) O(3) C(26) 130.1(3) . . . yes
Cu(1) O(4) C(28) 131.8(3) . . . yes
Zn(1) O(5) C(28) 131.3(3) . . . yes
Cl(1) O(6) O(6') 57(1) . . . yes
Cl(1) O(6) O(9') 56(1) . . . yes
O(6') O(6) O(9') 112(2) . . . yes
Cl(1) O(6') O(6) 70(1) . . . yes
Cl(1) O(6') O(7') 67(2) . . . yes
Cl(1) O(6') O(8') 60(1) . . . yes
O(6) O(6') O(7') 108(3) . . . yes
O(6) O(6') O(8') 110(2) . . . yes
O(7') O(6') O(8') 94(1) . . . yes
Cl(1) O(7) O(7') 72(1) . . . yes
Cl(1) O(7) O(9) 61.5(9) . . . yes
O(7') O(7) O(9) 122(2) . . . yes
Cl(1) O(7') O(6') 56(1) . . . yes
Cl(1) O(7') O(7) 62(1) . . . yes
O(6') O(7') O(7) 119(2) . . . yes
Cl(1) O(8) O(8') 72(1) . . . yes
Cl(1) O(8) O(9") 51.4(8) . . . yes
O(8') O(8) O(9") 115(2) . . . yes
Cl(1) O(8') O(6') 53(1) . . . yes
Cl(1) O(8') O(8) 67(1) . . . yes
O(6') O(8') O(8) 121(2) . . . yes
Cl(1) O(9) O(7) 56.6(8) . . . yes
Cl(1) O(9) O(9') 51(1) . . . yes
Cl(1) O(9) O(9") 62(1) . . . yes
O(7) O(9) O(9') 105(1) . . . yes
O(7) O(9) O(9") 112(1) . . . yes
O(9') O(9) O(9") 45(2) . . . yes
Cl(1) O(9') O(6) 70(1) . . . yes
Cl(1) O(9') O(9) 59(1) . . . yes
Cl(1) O(9') O(9") 69(2) . . . yes
O(6) O(9') O(9) 107(2) . . . yes
O(6) O(9') O(9") 139(2) . . . yes
O(9) O(9') O(9") 50(2) . . . yes
Cl(1) O(9") O(8) 51.1(10) . . . yes
Cl(1) O(9") O(9) 66(1) . . . yes
Cl(1) O(9") O(9') 61(1) . . . yes
O(8) O(9") O(9) 103(1) . . . yes
O(8) O(9") O(9') 98(2) . . . yes
O(9) O(9") O(9') 83(2) . . . yes
O(10') O(10) C(30) 79(2) . . . yes
O(10) O(10') C(30) 57(2) . . . yes
O(11) O(11) O(11') 58(4) 2_566 . . yes
O(11) O(11) O(11') 29(2) 2_566 . 2_566 yes
O(11) O(11) C(31) 105(3) 2_566 . . yes
O(11') O(11) O(11') 87(7) . . 2_566 yes
O(11') O(11) C(31) 77(5) . . . yes
O(11') O(11) C(31) 115(2) 2_566 . . yes
O(11) O(11') O(11) 92(7) . . 2_566 yes
O(11) O(11') O(11') 61(6) . . 2_566 yes
O(11) O(11') C(31) 71(5) . . . yes
O(11) O(11') O(11') 30(1) 2_566 . 2_566 yes
O(11) O(11') C(31) 116(3) 2_566 . . yes
O(11') O(11') C(31) 103(5) 2_566 . . yes
Cu(1) N(1) C(8) 127.1(3) . . . yes
Cu(1) N(1) C(9) 114.1(3) . . . yes
C(8) N(1) C(9) 118.8(4) . . . yes
Cu(1) N(2) C(10) 103.6(3) . . . yes
Cu(1) N(2) C(11) 109.4(3) . . . yes
Cu(1) N(2) C(12) 114.2(3) . . . yes
C(10) N(2) C(11) 111.4(4) . . . yes
C(10) N(2) C(12) 110.4(5) . . . yes
C(11) N(2) C(12) 107.8(5) . . . yes
Zn(1) N(3) C(13) 109.7(3) . . . yes
Zn(1) N(3) C(14) 104.8(3) . . . yes
Zn(1) N(3) C(20) 109.9(3) . . . yes
C(13) N(3) C(14) 112.0(4) . . . yes
C(13) N(3) C(20) 110.7(4) . . . yes
C(14) N(3) C(20) 109.4(4) . . . yes
Zn(1) N(4) C(15) 114.4(3) . . . yes
Zn(1) N(4) C(19) 126.0(3) . . . yes
C(15) N(4) C(19) 119.5(4) . . . yes
Zn(1) N(5) C(21) 115.4(3) . . . yes
Zn(1) N(5) C(25) 126.0(3) . . . yes
C(21) N(5) C(25) 118.4(4) . . . yes
C(1) C(2) C(3) 123.0(5) . . . yes
C(1) C(2) C(7) 119.0(5) . . . yes
C(3) C(2) C(7) 118.0(4) . . . yes
C(2) C(3) C(4) 123.3(4) . . . yes
C(3) C(4) C(5) 117.9(4) . . . yes
C(3) C(4) C(8) 118.8(4) . . . yes
C(5) C(4) C(8) 123.0(4) . . . yes
O(1) C(5) C(4) 123.1(4) . . . yes
O(1) C(5) C(6) 117.4(4) . . . yes
C(4) C(5) C(6) 119.5(4) . . . yes
C(5) C(6) C(7) 119.0(4) . . . yes
C(5) C(6) C(13) 119.4(4) . . . yes
C(7) C(6) C(13) 121.6(4) . . . yes
C(2) C(7) C(6) 121.9(5) . . . yes
N(1) C(8) C(4) 125.8(4) . . . yes
N(1) C(9) C(10) 107.3(4) . . . yes
N(2) C(10) C(9) 111.6(4) . . . yes
N(3) C(13) C(6) 112.8(4) . . . yes
N(3) C(14) C(15) 109.6(4) . . . yes
N(4) C(15) C(14) 116.3(4) . . . yes
N(4) C(15) C(16) 121.5(5) . . . yes
C(14) C(15) C(16) 122.2(5) . . . yes
C(15) C(16) C(17) 119.0(6) . . . yes
C(16) C(17) C(18) 118.9(5) . . . yes
C(17) C(18) C(19) 119.9(6) . . . yes
N(4) C(19) C(18) 121.3(5) . . . yes
N(3) C(20) C(21) 112.9(4) . . . yes
N(5) C(21) C(20) 117.0(4) . . . yes
N(5) C(21) C(22) 122.0(4) . . . yes
C(20) C(21) C(22) 120.9(4) . . . yes
C(21) C(22) C(23) 119.0(5) . . . yes
C(22) C(23) C(24) 119.3(5) . . . yes
C(23) C(24) C(25) 119.4(5) . . . yes
N(5) C(25) C(24) 121.8(4) . . . yes
O(2) C(26) O(3) 126.1(4) . . . yes
O(2) C(26) C(27) 117.8(5) . . . yes
O(3) C(26) C(27) 116.1(4) . . . yes
O(4) C(28) O(5) 125.6(4) . . . yes
O(4) C(28) C(29) 116.3(4) . . . yes
O(5) C(28) C(29) 118.0(4) . . . yes
O(10) C(30) O(10') 43(1) . . . yes
O(10) C(30) C(31) 111(1) . . . yes
O(10') C(30) C(31) 119(2) . . . yes
O(11) C(31) O(11') 31(1) . . . yes
O(11) C(31) C(30) 127(2) . . . yes
O(11') C(31) C(30) 134(2) . . . yes

loop_
_geom_bond_atom_site_label_1
_geom_bond_atom_site_label_2
_geom_bond_distance
_geom_bond_site_symmetry_1
_geom_bond_site_symmetry_2
_geom_bond_publ_flag
Zn(1) O(1) 2.145(3) . . yes
Zn(1) O(3) 2.004(3) . . yes
Zn(1) O(5) 2.083(3) . . yes
Zn(1) N(3) 2.217(4) . . yes
Zn(1) N(4) 2.161(3) . . yes
Zn(1) N(5) 2.206(3) . . yes
Cu(1) O(1) 1.940(3) . . yes
Cu(1) O(2) 2.220(3) . . yes
Cu(1) O(4) 1.943(3) . . yes
Cu(1) N(1) 1.961(4) . . yes
Cu(1) N(2) 2.048(4) . . yes
Cl(1) O(6) 1.451(9) . . yes
Cl(1) O(6') 1.31(2) . . yes
Cl(1) O(7) 1.344(9) . . yes
Cl(1) O(7') 1.44(2) . . yes
Cl(1) O(8) 1.37(1) . . yes
Cl(1) O(8') 1.41(2) . . yes
Cl(1) O(9) 1.42(1) . . yes
Cl(1) O(9') 1.28(2) . . yes
Cl(1) O(9") 1.38(2) . . yes
O(1) C(5) 1.327(5) . . yes
O(2) C(26) 1.249(5) . . yes
O(3) C(26) 1.252(5) . . yes
O(4) C(28) 1.266(5) . . yes
O(5) C(28) 1.249(5) . . yes
O(6) O(6') 1.21(3) . . yes
O(6) O(9') 1.24(6) . . yes
O(6') O(7') 1.29(4) . . yes
O(6') O(8') 1.49(4) . . yes
O(7) O(7') 1.08(5) . . yes
O(7) O(9) 1.42(3) . . yes
O(8) O(8') 0.96(4) . . yes
O(8) O(9") 1.72(3) . . yes
O(9) O(9') 1.54(4) . . yes
O(9) O(9") 1.20(4) . . yes
O(9') O(9") 1.11(6) . . yes
O(10) O(10') 1.03(3) . . yes
O(10) C(30) 1.27(3) . . yes
O(10') C(30) 1.48(4) . . yes
O(11) O(11) 1.72(7) . 2_566 yes
O(11) O(11') 0.85(5) . . yes
O(11) O(11') 1.47(4) . 2_566 yes
O(11) C(31) 1.56(5) . . yes
O(11') O(11') 1.7(1) . 2_566 yes
O(11') C(31) 1.60(6) . . yes
N(1) C(8) 1.276(6) . . yes
N(1) C(9) 1.482(6) . . yes
N(2) C(10) 1.469(7) . . yes
N(2) C(11) 1.477(7) . . yes
N(2) C(12) 1.478(7) . . yes
N(3) C(13) 1.471(6) . . yes
N(3) C(14) 1.475(6) . . yes
N(3) C(20) 1.473(6) . . yes
N(4) C(15) 1.334(7) . . yes
N(4) C(19) 1.356(6) . . yes
N(5) C(21) 1.340(6) . . yes
N(5) C(25) 1.335(6) . . yes
C(1) C(2) 1.523(7) . . yes
C(2) C(3) 1.345(8) . . yes
C(2) C(7) 1.411(7) . . yes
C(3) C(4) 1.412(6) . . yes
C(4) C(5) 1.419(6) . . yes
C(4) C(8) 1.435(7) . . yes
C(5) C(6) 1.411(6) . . yes
C(6) C(7) 1.388(6) . . yes
C(6) C(13) 1.499(6) . . yes
C(9) C(10) 1.503(8) . . yes
C(14) C(15) 1.519(8) . . yes
C(15) C(16) 1.400(7) . . yes
C(16) C(17) 1.374(10) . . yes
C(17) C(18) 1.39(1) . . yes
C(18) C(19) 1.366(7) . . yes
C(20) C(21) 1.503(7) . . yes
C(21) C(22) 1.387(6) . . yes
C(22) C(23) 1.354(8) . . yes
C(23) C(24) 1.372(8) . . yes
C(24) C(25) 1.379(7) . . yes
C(26) C(27) 1.500(7) . . yes
C(28) C(29) 1.495(7) . . yes
C(30) C(31) 1.65(3) . . yes

loop_
_geom_contact_atom_site_label_1
_geom_contact_atom_site_label_2
_geom_contact_distance
_geom_contact_site_symmetry_1
_geom_contact_site_symmetry_2
_geom_contact_publ_flag
O(3) C(29) 3.584(6) . 2_565 ?
O(6) O(10') 3.24(4) . 2_665 ?
O(6) C(17) 3.42(1) . 2_665 ?
O(6) C(16) 3.50(1) . 2_665 ?
O(6) C(20) 3.52(1) . 1_554 ?
O(6') C(27) 3.29(2) . . ?
O(7) C(7) 3.39(1) . 1_554 ?
O(7) C(23) 3.45(1) . 2_675 ?
O(7) C(20) 3.58(1) . 1_554 ?
O(7') C(9) 3.40(3) . 2_575 ?
O(7') C(7) 3.49(4) . 1_554 ?
O(8) C(24) 3.46(1) . . ?
O(8) C(23) 3.53(2) . 2_675 ?
O(8) C(11) 3.58(1) . 1_655 ?
O(8') C(24) 3.01(2) . . ?
O(8') C(25) 3.28(2) . . ?
O(8') C(17) 3.47(2) . 2_665 ?
O(8') C(9) 3.59(2) . 2_575 ?
O(9) C(20) 3.34(2) . 1_554 ?
O(9) C(23) 3.41(2) . 2_675 ?
O(9) C(22) 3.55(2) . 1_554 ?
O(9') O(10') 2.89(4) . 2_665 ?
O(9') C(30) 2.95(3) . 2_665 ?
O(9') O(10) 3.19(3) . 2_665 ?
O(9") C(30) 3.29(3) . 2_665 ?
O(9") C(23) 3.55(3) . 2_675 ?
C(3) C(13) 3.541(7) . 2_576 ?
C(3) C(6) 3.584(6) . 2_576 ?
C(4) C(7) 3.588(6) . 2_576 ?
C(11) C(23) 3.569(8) . 1_455 ?
C(18) C(19) 3.553(8) . 2_665 ?
C(19) C(19) 3.576(10) . 2_665 ?
C(27) C(31) 3.42(2) . 1_554 ?
